data_7233203
loop_
_publ_author_name
'Tomoyuki Kakinuma'
'Hirotaka Kojima'
'Tadashi Kawamoto'
'Takehiko Mori'

_publ_section_title
;
 Giant phototransistor response in dithienyltetrathiafulvalene derivatives
;
_journal_name_full 'Journal of Materials Chemistry C'
_journal_page_first 2900
_journal_page_last 2905
_journal_paper_doi 10.1039/C3TC30089G
_journal_volume 1
_journal_year 2013
_chemical_formula_moiety 'C14 H8 S6 '
_chemical_formula_sum 'C14 H8 S6'
_chemical_formula_weight 368.58
_space_group_IT_number 14
_space_group_name_Hall '-P 2yn'
_space_group_name_H-M_alt 'P 1 21/n 1'
_symmetry_cell_setting monoclinic
_symmetry_Int_Tables_number 14
_symmetry_space_group_name_Hall '-P 2yn'
_symmetry_space_group_name_H-M 'P 1 21/n 1'
_cell_angle_alpha 90.0000
_cell_angle_beta 94.063(18)
_cell_angle_gamma 90.0000
_cell_formula_units_Z 4
_cell_length_a 30.895(7)
_cell_length_b 6.2288(17)
_cell_length_c 7.8286(16)
_cell_measurement_reflns_used 25
_cell_measurement_temperature 298.1
_cell_measurement_theta_max 17.2
_cell_measurement_theta_min 15.4
_cell_volume 1502.7(6)
_computing_cell_refinement WinAFC
_computing_data_collection WinAFC
_computing_data_reduction CrystalStructure
_computing_publication_material 'CrystalStructure 3.8'
_computing_structure_refinement CRYSTALS
_computing_structure_solution SIR92
_diffrn_ambient_temperature 298.1
_diffrn_measured_fraction_theta_full 0.997
_diffrn_measured_fraction_theta_max 0.997
_diffrn_measurement_device_type 'Rigaku AFC7R'
_diffrn_measurement_method \w
_diffrn_radiation_type 'Mo K\a'
_diffrn_radiation_wavelength 0.71069
_diffrn_reflns_av_R_equivalents 0.057
_diffrn_reflns_limit_h_max 40
_diffrn_reflns_limit_h_min -22
_diffrn_reflns_limit_k_max 8
_diffrn_reflns_limit_k_min 0
_diffrn_reflns_limit_l_max 10
_diffrn_reflns_limit_l_min -10
_diffrn_reflns_number 4073
_diffrn_reflns_theta_full 27.50
_diffrn_reflns_theta_max 27.50
_diffrn_standards_decay_% 0.00
_diffrn_standards_interval_count 0
_diffrn_standards_number 3
_exptl_absorpt_coefficient_mu 0.893
_exptl_absorpt_correction_T_max 0.836
_exptl_absorpt_correction_T_min 0.756
_exptl_absorpt_correction_type psi-scan
_exptl_absorpt_process_details '(North, Phillips & Mathews, 1968)'
_exptl_crystal_colour orange
_exptl_crystal_density_diffrn 1.629
_exptl_crystal_density_method 'not measured'
_exptl_crystal_description plate
_exptl_crystal_F_000 752.00
_exptl_crystal_size_max 0.6
_exptl_crystal_size_mid 0.45
_exptl_crystal_size_min 0.075
_refine_diff_density_max 0.96
_refine_diff_density_min -1.00
_refine_ls_extinction_method none
_refine_ls_goodness_of_fit_ref 1.054
_refine_ls_hydrogen_treatment refall
_refine_ls_number_parameters 189
_refine_ls_number_reflns 4074
_refine_ls_R_factor_gt 0.0559
_refine_ls_shift/su_max 0.0000
_refine_ls_structure_factor_coef Fsqd
_refine_ls_weighting_details 'w = 1/[0.0010Fo^2^ + 3.0000\s(Fo^2^) + 0.5000]/(4Fo^2^)'
_refine_ls_weighting_scheme calc
_refine_ls_wR_factor_ref 0.1509
_reflns_number_gt 2886
_reflns_number_total 3432
_reflns_threshold_expression F^2^>2.0\s(F^2^)
_cod_data_source_file 1000001.cif
_cod_data_source_block PCOD1000001
_cod_original_cell_volume 1502.8(6)
_cod_original_formula_sum 'C14 H8 S6 '
_cod_database_code 7233203

loop_
_symmetry_equiv_pos_site_id
_symmetry_equiv_pos_as_xyz
1 +X,+Y,+Z
2 1/2-X,1/2+Y,1/2-Z
3 -X,-Y,-Z
4 1/2+X,1/2-Y,1/2+Z

loop_
_atom_site_label
_atom_site_type_symbol
_atom_site_fract_x
_atom_site_fract_y
_atom_site_fract_z
_atom_site_U_iso_or_equiv
_atom_site_adp_type
_atom_site_occupancy
_atom_site_symmetry_multiplicity
_atom_site_calc_flag
_atom_site_refinement_flags
_atom_site_disorder_assembly
_atom_site_disorder_group
S(1) S 0.43984(4) -0.0510(2) 0.98067(16) 0.0588(3) Uani 1.00 1 d . . .
S(2) S 0.30357(3) 0.35362(17) 0.90665(14) 0.0463(3) Uani 1.00 1 d . . .
S(3) S 0.30400(3) -0.04876(18) 1.10732(12) 0.0417(2) Uani 1.00 1 d . . .
S(4) S 0.19902(3) 0.35865(17) 0.88302(14) 0.0471(3) Uani 1.00 1 d . . .
S(5) S 0.19838(3) -0.04317(17) 1.08337(12) 0.0402(2) Uani 1.00 1 d . . .
S(6) S 0.06180(4) -0.0373(2) 0.89124(16) 0.0596(3) Uani 1.00 1 d . . .
C(1) C 0.46243(14) -0.2837(7) 1.0633(5) 0.0544(13) Uani 1.00 1 d . . .
C(2) C 0.43332(13) -0.4111(7) 1.1353(5) 0.0519(13) Uani 1.00 1 d . . .
C(3) C 0.39124(12) -0.3149(6) 1.1261(4) 0.0407(10) Uani 1.00 1 d . . .
C(4) C 0.38929(12) -0.1178(6) 1.0451(4) 0.0378(10) Uani 1.00 1 d . . .
C(5) C 0.35233(11) 0.0208(6) 1.0127(4) 0.0367(10) Uani 1.00 1 d . . .
C(6) C 0.35101(12) 0.2053(6) 0.9235(4) 0.0427(11) Uani 1.00 1 d . . .
C(7) C 0.27294(12) 0.1558(6) 1.0022(4) 0.0362(10) Uani 1.00 1 d . . .
C(8) C 0.22957(12) 0.1578(6) 0.9925(4) 0.0365(10) Uani 1.00 1 d . . .
C(9) C 0.15098(12) 0.2138(6) 0.8770(4) 0.0420(11) Uani 1.00 1 d . . .
C(10) C 0.15021(11) 0.0297(6) 0.9653(4) 0.0349(9) Uani 1.00 1 d . . .
C(11) C 0.11250(12) -0.1081(6) 0.9790(4) 0.0363(10) Uani 1.00 1 d . . .
C(12) C 0.11117(13) -0.3050(6) 1.0564(4) 0.0428(11) Uani 1.00 1 d . . .
C(13) C 0.06911(14) -0.3961(7) 1.0456(5) 0.0525(13) Uani 1.00 1 d . . .
C(14) C 0.03983(14) -0.2700(8) 0.9613(5) 0.0609(14) Uani 1.00 1 d . . .
H(1) H 0.4938 -0.3126 1.0099 0.065 Uiso 1.00 1 c R . .
H(2) H 0.4439 -0.5131 1.2142 0.062 Uiso 1.00 1 c R . .
H(3) H 0.3636 -0.3592 1.1633 0.049 Uiso 1.00 1 c R . .
H(4) H 0.3755 0.2560 0.8615 0.051 Uiso 1.00 1 c R . .
H(5) H 0.1247 0.2950 0.8161 0.050 Uiso 1.00 1 c R . .
H(6) H 0.1341 -0.3679 1.1112 0.051 Uiso 1.00 1 c R . .
H(7) H 0.0608 -0.5352 1.0849 0.063 Uiso 1.00 1 c R . .
H(8) H 0.0110 -0.3041 0.9270 0.073 Uiso 1.00 1 c R . .

loop_
_atom_site_aniso_label
_atom_site_aniso_U_11
_atom_site_aniso_U_22
_atom_site_aniso_U_33
_atom_site_aniso_U_12
_atom_site_aniso_U_13
_atom_site_aniso_U_23
S(1) 0.0451(6) 0.0583(7) 0.0741(8) -0.0081(5) 0.0120(5) 0.0090(6)
S(2) 0.0507(6) 0.0362(5) 0.0520(6) -0.0057(4) 0.0027(4) 0.0096(5)
S(3) 0.0377(5) 0.0451(6) 0.0421(5) -0.0038(4) 0.0019(4) 0.0130(5)
S(4) 0.0523(6) 0.0359(5) 0.0532(6) 0.0045(5) 0.0029(5) 0.0110(5)
S(5) 0.0375(5) 0.0422(5) 0.0404(5) 0.0003(4) -0.0010(4) 0.0116(4)
S(6) 0.0437(6) 0.0651(8) 0.0679(7) 0.0059(6) -0.0106(5) 0.0134(6)
C(1) 0.044(2) 0.057(2) 0.062(2) 0.001(2) 0.002(2) -0.007(2)
C(2) 0.048(2) 0.060(3) 0.047(2) -0.000(2) -0.0022(19) 0.005(2)
C(3) 0.035(2) 0.044(2) 0.043(2) -0.0039(18) -0.0021(16) 0.0011(19)
C(4) 0.036(2) 0.044(2) 0.0329(19) -0.0080(17) -0.0017(16) -0.0045(17)
C(5) 0.0352(19) 0.042(2) 0.0323(18) -0.0095(17) 0.0009(15) 0.0010(17)
C(6) 0.045(2) 0.044(2) 0.039(2) -0.0095(19) 0.0015(17) 0.0030(19)
C(7) 0.044(2) 0.032(2) 0.0322(19) -0.0032(17) -0.0011(16) 0.0003(16)
C(8) 0.041(2) 0.033(2) 0.0346(19) -0.0005(17) 0.0036(16) 0.0033(17)
C(9) 0.045(2) 0.040(2) 0.041(2) 0.0094(19) 0.0011(17) 0.0063(19)
C(10) 0.0373(19) 0.037(2) 0.0299(17) 0.0063(17) 0.0003(15) -0.0014(16)
C(11) 0.039(2) 0.038(2) 0.0312(18) 0.0048(17) 0.0002(15) -0.0018(16)
C(12) 0.043(2) 0.041(2) 0.043(2) 0.0032(19) -0.0028(17) 0.0044(19)
C(13) 0.048(2) 0.052(2) 0.056(2) -0.009(2) 0.000(2) 0.001(2)
C(14) 0.044(2) 0.072(3) 0.065(2) -0.013(2) -0.007(2) -0.001(2)

loop_
_atom_type_symbol
_atom_type_description
_atom_type_scat_dispersion_real
_atom_type_scat_dispersion_imag
_atom_type_scat_source
C C 0.003 0.002
;
International Tables for Crystallography
(1992, Vol. C, Tables 4.2.6.8 and 6.1.1.4)
;
H H 0.000 0.000
;
International Tables for Crystallography
(1992, Vol. C, Table 6.1.1.4)
;
S S 0.125 0.123
;
International Tables for Crystallography
(1992, Vol. C, Tables 4.2.6.8 and 6.1.1.4)
;

loop_
_geom_angle_atom_site_label_1
_geom_angle_atom_site_label_2
_geom_angle_atom_site_label_3
_geom_angle
_geom_angle_publ_flag
_geom_angle_site_symmetry_1
_geom_angle_site_symmetry_2
_geom_angle_site_symmetry_3
C(1) S(1) C(4) 92.2(2) yes . . .
C(6) S(2) C(7) 94.14(18) yes . . .
C(5) S(3) C(7) 94.32(17) yes . . .
C(8) S(4) C(9) 94.13(18) yes . . .
C(8) S(5) C(10) 94.08(17) yes . . .
C(11) S(6) C(14) 91.5(2) yes . . .
S(1) C(1) C(2) 112.8(3) yes . . .
C(1) C(2) C(3) 111.3(4) yes . . .
C(2) C(3) C(4) 114.0(3) yes . . .
S(1) C(4) C(3) 109.7(2) yes . . .
S(1) C(4) C(5) 121.8(2) yes . . .
C(3) C(4) C(5) 128.5(3) yes . . .
S(3) C(5) C(4) 117.6(2) yes . . .
S(3) C(5) C(6) 115.6(2) yes . . .
C(4) C(5) C(6) 126.8(3) yes . . .
S(2) C(6) C(5) 119.4(2) yes . . .
S(2) C(7) S(3) 114.5(2) yes . . .
S(2) C(7) C(8) 122.6(2) yes . . .
S(3) C(7) C(8) 122.9(2) yes . . .
S(4) C(8) S(5) 114.4(2) yes . . .
S(4) C(8) C(7) 122.5(3) yes . . .
S(5) C(8) C(7) 123.1(2) yes . . .
S(4) C(9) C(10) 118.5(2) yes . . .
S(5) C(10) C(9) 116.6(2) yes . . .
S(5) C(10) C(11) 117.5(2) yes . . .
C(9) C(10) C(11) 125.9(3) yes . . .
S(6) C(11) C(10) 121.9(2) yes . . .
S(6) C(11) C(12) 110.5(2) yes . . .
C(10) C(11) C(12) 127.5(3) yes . . .
C(11) C(12) C(13) 112.9(3) yes . . .
C(12) C(13) C(14) 112.4(4) yes . . .
S(6) C(14) C(13) 112.8(3) yes . . .
S(1) C(1) H(1) 110.0 no . . .
C(2) C(1) H(1) 134.0 no . . .
C(1) C(2) H(2) 117.8 no . . .
C(3) C(2) H(2) 126.5 no . . .
C(2) C(3) H(3) 133.5 no . . .
C(4) C(3) H(3) 112.5 no . . .
S(2) C(6) H(4) 118.1 no . . .
C(5) C(6) H(4) 122.5 no . . .
S(4) C(9) H(5) 113.4 no . . .
C(10) C(9) H(5) 127.6 no . . .
C(11) C(12) H(6) 123.9 no . . .
C(13) C(12) H(6) 123.2 no . . .
C(12) C(13) H(7) 127.5 no . . .
C(14) C(13) H(7) 120.1 no . . .
S(6) C(14) H(8) 119.5 no . . .
C(13) C(14) H(8) 127.2 no . . .

loop_
_geom_bond_atom_site_label_1
_geom_bond_atom_site_label_2
_geom_bond_distance
_geom_bond_publ_flag
_geom_bond_site_symmetry_1
_geom_bond_site_symmetry_2
S(1) C(1) 1.715(4) yes . .
S(1) C(4) 1.726(3) yes . .
S(2) C(6) 1.730(3) yes . .
S(2) C(7) 1.753(3) yes . .
S(3) C(5) 1.767(3) yes . .
S(3) C(7) 1.763(3) yes . .
S(4) C(8) 1.754(3) yes . .
S(4) C(9) 1.735(3) yes . .
S(5) C(8) 1.761(3) yes . .
S(5) C(10) 1.755(3) yes . .
S(6) C(11) 1.723(3) yes . .
S(6) C(14) 1.708(5) yes . .
C(1) C(2) 1.352(6) yes . .
C(2) C(3) 1.429(5) yes . .
C(3) C(4) 1.381(5) yes . .
C(4) C(5) 1.439(5) yes . .
C(5) C(6) 1.344(5) yes . .
C(7) C(8) 1.337(5) yes . .
C(9) C(10) 1.340(5) yes . .
C(10) C(11) 1.457(5) yes . .
C(11) C(12) 1.370(5) yes . .
C(12) C(13) 1.415(5) yes . .
C(13) C(14) 1.336(6) yes . .
C(1) H(1) 1.098 no . .
C(2) H(2) 0.929 no . .
C(3) H(3) 0.962 no . .
C(6) H(4) 0.980 no . .
C(9) H(5) 1.042 no . .
C(12) H(6) 0.893 no . .
C(13) H(7) 0.961 no . .
C(14) H(8) 0.937 no . .

loop_
_geom_contact_atom_site_label_1
_geom_contact_atom_site_label_2
_geom_contact_distance
_geom_contact_site_symmetry_1
_geom_contact_site_symmetry_2
S(2) C(9) 3.518(4) . 2_556
S(2) C(10) 3.508(3) . 2_556
S(4) C(5) 3.527(3) . 2_556
S(4) C(6) 3.505(3) . 2_556
C(3) C(6) 3.566(5) . 1_545
C(3) C(11) 3.600(5) . 2_547
C(5) S(4) 3.527(3) . 2_546
C(5) C(9) 3.596(5) . 2_546
C(6) S(4) 3.505(3) . 2_546
C(6) C(3) 3.566(5) . 1_565
C(9) S(2) 3.518(4) . 2_546
C(9) C(5) 3.596(5) . 2_556
C(9) C(12) 3.565(5) . 1_565
C(10) S(2) 3.508(3) . 2_546
C(11) C(3) 3.600(5) . 2_557
C(12) C(9) 3.565(5) . 1_545
S(1) H(1) 3.052 . 3_657
S(1) H(5) 3.105 . 2_546
S(1) H(7) 3.404 . 2_557
S(2) H(3) 3.186 . 1_565
S(3) H(6) 3.030 . 2_557
S(4) H(6) 3.258 . 1_565
S(5) H(3) 3.074 . 2_557
S(6) H(2) 3.110 . 2_557
S(6) H(4) 3.141 . 2_546
S(6) H(7) 3.477 . 1_565
S(6) H(8) 3.472 . 3_557
C(1) H(1) 2.931 . 3_647
C(1) H(7) 3.282 . 2_557
C(1) H(8) 3.170 . 4_545
C(2) H(1) 3.112 . 3_647
C(2) H(4) 3.397 . 1_545
C(2) H(7) 3.203 . 2_557
C(2) H(8) 3.463 . 4_545
C(3) H(4) 3.395 . 1_545
C(3) H(5) 3.529 . 2_546
C(3) H(6) 3.581 . 2_557
C(3) H(7) 3.143 . 2_557
C(4) H(5) 2.882 . 2_546
C(4) H(6) 3.235 . 2_557
C(4) H(7) 3.225 . 2_557
C(5) H(5) 3.060 . 2_546
C(5) H(6) 3.025 . 2_557
C(6) H(3) 3.306 . 1_565
C(6) H(5) 3.288 . 2_546
C(9) H(4) 3.475 . 2_546
C(9) H(6) 3.248 . 1_565
C(10) H(3) 3.048 . 2_557
C(10) H(4) 3.130 . 2_546
C(11) H(2) 3.121 . 2_557
C(11) H(3) 3.240 . 2_557
C(11) H(4) 2.846 . 2_546
C(12) H(2) 3.139 . 2_557
C(12) H(3) 3.591 . 2_557
C(12) H(4) 3.348 . 2_546
C(12) H(5) 3.168 . 1_545
C(13) H(2) 3.081 . 2_557
C(13) H(5) 3.213 . 1_545
C(13) H(8) 3.119 . 3_547
C(14) H(2) 3.015 . 2_557
C(14) H(7) 3.333 . 3_547
C(14) H(8) 3.234 . 3_547
H(1) S(1) 3.052 . 3_657
H(1) C(1) 2.931 . 3_647
H(1) C(2) 3.112 . 3_647
H(1) H(1) 2.372 . 3_647
H(1) H(2) 2.906 . 3_647
H(1) H(8) 3.351 . 4_545
H(2) S(6) 3.110 . 2_547
H(2) C(11) 3.121 . 2_547
H(2) C(12) 3.139 . 2_547
H(2) C(13) 3.081 . 2_547
H(2) C(14) 3.015 . 2_547
H(2) H(1) 2.906 . 3_647
H(2) H(7) 3.375 . 2_557
H(2) H(8) 3.545 . 2_547
H(2) H(8) 3.239 . 4_545
H(3) S(2) 3.186 . 1_545
H(3) S(5) 3.074 . 2_547
H(3) C(6) 3.306 . 1_545
H(3) C(10) 3.048 . 2_547
H(3) C(11) 3.240 . 2_547
H(3) C(12) 3.591 . 2_547
H(3) H(4) 3.404 . 1_545
H(3) H(6) 3.531 . 2_557
H(3) H(7) 3.573 . 2_557
H(4) S(6) 3.141 . 2_556
H(4) C(2) 3.397 . 1_565
H(4) C(3) 3.395 . 1_565
H(4) C(9) 3.475 . 2_556
H(4) C(10) 3.130 . 2_556
H(4) C(11) 2.846 . 2_556
H(4) C(12) 3.348 . 2_556
H(4) H(3) 3.404 . 1_565
H(4) H(5) 3.190 . 2_546
H(5) S(1) 3.105 . 2_556
H(5) C(3) 3.529 . 2_556
H(5) C(4) 2.882 . 2_556
H(5) C(5) 3.060 . 2_556
H(5) C(6) 3.288 . 2_556
H(5) C(12) 3.168 . 1_565
H(5) C(13) 3.213 . 1_565
H(5) H(4) 3.190 . 2_556
H(5) H(6) 3.120 . 1_565
H(5) H(7) 3.169 . 1_565
H(6) S(3) 3.030 . 2_547
H(6) S(4) 3.258 . 1_545
H(6) C(3) 3.581 . 2_547
H(6) C(4) 3.235 . 2_547
H(6) C(5) 3.025 . 2_547
H(6) C(9) 3.248 . 1_545
H(6) H(3) 3.531 . 2_547
H(6) H(5) 3.120 . 1_545
H(7) S(1) 3.404 . 2_547
H(7) S(6) 3.477 . 1_545
H(7) C(1) 3.282 . 2_547
H(7) C(2) 3.203 . 2_547
H(7) C(3) 3.143 . 2_547
H(7) C(4) 3.225 . 2_547
H(7) C(14) 3.333 . 3_547
H(7) H(2) 3.375 . 2_547
H(7) H(3) 3.573 . 2_547
H(7) H(5) 3.169 . 1_545
H(7) H(8) 2.428 . 3_547
H(8) S(6) 3.472 . 3_557
H(8) C(1) 3.170 . 4_444
H(8) C(2) 3.463 . 4_444
H(8) C(13) 3.119 . 3_547
H(8) C(14) 3.234 . 3_547
H(8) H(1) 3.351 . 4_444
H(8) H(2) 3.545 . 2_557
H(8) H(2) 3.239 . 4_444
H(8) H(7) 2.428 . 3_547
H(8) H(8) 2.797 . 3_547

loop_
_geom_torsion_atom_site_label_1
_geom_torsion_atom_site_label_2
_geom_torsion_atom_site_label_3
_geom_torsion_atom_site_label_4
_geom_torsion
_geom_torsion_site_symmetry_1
_geom_torsion_site_symmetry_2
_geom_torsion_site_symmetry_3
_geom_torsion_site_symmetry_4
C(1) S(1) C(4) C(3) -0.4(3) . . . .
C(1) S(1) C(4) C(5) 180.0(3) . . . .
C(4) S(1) C(1) C(2) 0.9(3) . . . .
C(6) S(2) C(7) S(3) 13.8(2) . . . .
C(6) S(2) C(7) C(8) -164.8(3) . . . .
C(7) S(2) C(6) C(5) -8.0(3) . . . .
C(5) S(3) C(7) S(2) -14.1(2) . . . .
C(5) S(3) C(7) C(8) 164.4(3) . . . .
C(7) S(3) C(5) C(4) -174.0(2) . . . .
C(7) S(3) C(5) C(6) 8.9(3) . . . .
C(8) S(4) C(9) C(10) 7.8(3) . . . .
C(9) S(4) C(8) S(5) -14.2(2) . . . .
C(9) S(4) C(8) C(7) 164.4(3) . . . .
C(8) S(5) C(10) C(9) -9.8(3) . . . .
C(8) S(5) C(10) C(11) 173.5(2) . . . .
C(10) S(5) C(8) S(4) 14.8(2) . . . .
C(10) S(5) C(8) C(7) -163.8(3) . . . .
C(11) S(6) C(14) C(13) -0.4(3) . . . .
C(14) S(6) C(11) C(10) 179.7(3) . . . .
C(14) S(6) C(11) C(12) 0.5(3) . . . .
S(1) C(1) C(2) C(3) -1.1(4) . . . .
C(1) C(2) C(3) C(4) 0.8(5) . . . .
C(2) C(3) C(4) S(1) -0.2(3) . . . .
C(2) C(3) C(4) C(5) 179.4(3) . . . .
S(1) C(4) C(5) S(3) -172.4(2) . . . .
S(1) C(4) C(5) C(6) 4.3(5) . . . .
C(3) C(4) C(5) S(3) 8.0(5) . . . .
C(3) C(4) C(5) C(6) -175.3(3) . . . .
S(3) C(5) C(6) S(2) -0.7(4) . . . .
C(4) C(5) C(6) S(2) -177.5(2) . . . .
S(2) C(7) C(8) S(4) 0.0(3) . . . .
S(2) C(7) C(8) S(5) 178.4(2) . . . .
S(3) C(7) C(8) S(4) -178.41(19) . . . .
S(3) C(7) C(8) S(5) -0.0(4) . . . .
S(4) C(9) C(10) S(5) 1.4(4) . . . .
S(4) C(9) C(10) C(11) 177.9(2) . . . .
S(5) C(10) C(11) S(6) 171.8(2) . . . .
S(5) C(10) C(11) C(12) -9.1(5) . . . .
C(9) C(10) C(11) S(6) -4.6(5) . . . .
C(9) C(10) C(11) C(12) 174.4(3) . . . .
S(6) C(11) C(12) C(13) -0.6(4) . . . .
C(10) C(11) C(12) C(13) -179.7(3) . . . .
C(11) C(12) C(13) C(14) 0.3(5) . . . .
C(12) C(13) C(14) S(6) 0.2(4) . . . .
